data_7159425
loop_
_publ_author_name
'Moreno-Rodriguez, Nazaret'
'Borrego, L. Gabriel'
'Recio, Roc&#xed;o'
'Valdivia, Victoria'
'Nicasio, M. Carmen'
'&#xc1;lvarez, Eleuterio'
'Khiar, Noureddine'
'Fern&#xe1;ndez, Inmaculada'

_publ_section_title
;
 Synthesis and characterization of enantiopure chiral NH<sub>2</sub>/SO
 palladium complexes.
;
_journal_issue 28
_journal_name_full 'Organic &amp; biomolecular chemistry'
_journal_page_first 5827
_journal_page_last 5839
_journal_paper_doi 10.1039/d3ob00816a
_journal_volume 21
_journal_year 2023
_chemical_absolute_configuration rmad
_chemical_formula_sum 'C15 H25 N O2 S2'
_chemical_formula_weight 315.48
_space_group_crystal_system monoclinic
_space_group_IT_number 4
_space_group_name_Hall 'P 2yb'
_space_group_name_H-M_alt 'P 1 21 1'
_atom_sites_solution_hydrogens mixed
_audit_block_doi 10.5517/ccdc.csd.cc2269tf
_audit_creation_method SHELXL-2016/6
_audit_update_record
;
2019-04-28 deposited with the CCDC.	2023-06-27 downloaded from the CCDC.
;
_cell_angle_alpha 90
_cell_angle_beta 99.733(2)
_cell_angle_gamma 90
_cell_formula_units_Z 2
_cell_length_a 5.7979(3)
_cell_length_b 11.3878(6)
_cell_length_c 13.2360(7)
_cell_measurement_reflns_used 6212
_cell_measurement_temperature 193(2)
_cell_measurement_theta_max 30.22
_cell_measurement_theta_min 3.57
_cell_volume 861.33(8)
_computing_cell_refinement 'APEX2 Software Suite (Bruker, 2007)'
_computing_data_collection 'APEX2 Software Suite (Bruker, 2007)'
_computing_data_reduction 'APEX2 Software Suite (Bruker, 2007)'
_computing_molecular_graphics 'SHELXTL (Sheldrick, 2008)'
_computing_publication_material 'SHELXTL and publCIF (Westrip, 2010)'
_computing_structure_refinement 'SHELXL-2016/6 (Sheldrick, 2016)'
_computing_structure_solution 'SIR2002 (Burla et al., 2003)'
_diffrn_ambient_temperature 193(2)
_diffrn_detector_area_resol_mean 8.26
_diffrn_measured_fraction_theta_full 0.969
_diffrn_measured_fraction_theta_max 0.969
_diffrn_measurement_device_type
;
 Bruker-Nonius X8kappa APEX II CCD area detector
;
_diffrn_measurement_method 'phi and omega scans with narrow frames'
_diffrn_radiation_monochromator graphite
_diffrn_radiation_source 'fine-focus sealed tube'
_diffrn_radiation_type MoK\a
_diffrn_radiation_wavelength 0.71073
_diffrn_reflns_av_R_equivalents 0.0198
_diffrn_reflns_av_unetI/netI 0.0209
_diffrn_reflns_Laue_measured_fraction_full 0.969
_diffrn_reflns_Laue_measured_fraction_max 0.969
_diffrn_reflns_limit_h_max 6
_diffrn_reflns_limit_h_min -6
_diffrn_reflns_limit_k_max 11
_diffrn_reflns_limit_k_min -13
_diffrn_reflns_limit_l_max 15
_diffrn_reflns_limit_l_min -14
_diffrn_reflns_number 7790
_diffrn_reflns_point_group_measured_fraction_full 0.762
_diffrn_reflns_point_group_measured_fraction_max 0.762
_diffrn_reflns_theta_full 25.242
_diffrn_reflns_theta_max 25.248
_diffrn_reflns_theta_min 3.565
_exptl_absorpt_coefficient_mu 0.310
_exptl_absorpt_correction_T_max 0.9405
_exptl_absorpt_correction_T_min 0.8859
_exptl_absorpt_correction_type multi-scan
_exptl_absorpt_process_details
;
program SADABS, Bruker (2001).
;
_exptl_crystal_colour colourless
_exptl_crystal_density_diffrn 1.216
_exptl_crystal_density_method 'not measured'
_exptl_crystal_description needle
_exptl_crystal_F_000 340
_exptl_crystal_size_max 0.400
_exptl_crystal_size_mid 0.250
_exptl_crystal_size_min 0.200
_refine_diff_density_max 0.253
_refine_diff_density_min -0.174
_refine_diff_density_rms 0.040
_refine_ls_abs_structure_details
;
 Flack x determined using 741 quotients [(I+)-(I-)]/[(I+)+(I-)]
 (Parsons, Flack and Wagner, Acta Cryst. B69 (2013) 249-259).
;
_refine_ls_abs_structure_Flack 0.05(3)
_refine_ls_extinction_method none
_refine_ls_goodness_of_fit_ref 1.092
_refine_ls_hydrogen_treatment mixed
_refine_ls_matrix_type full
_refine_ls_number_parameters 189
_refine_ls_number_reflns 2369
_refine_ls_number_restraints 2
_refine_ls_restrained_S_all 1.092
_refine_ls_R_factor_all 0.0315
_refine_ls_R_factor_gt 0.0292
_refine_ls_shift/su_max 0.000
_refine_ls_shift/su_mean 0.000
_refine_ls_structure_factor_coef Fsqd
_refine_ls_weighting_details 'w=1/[\s^2^(Fo^2^)+(0.0395P)^2^+0.2728P] where P=(Fo^2^+2Fc^2^)/3'
_refine_ls_weighting_scheme calc
_refine_ls_wR_factor_gt 0.0728
_refine_ls_wR_factor_ref 0.0743
_reflns_Friedel_coverage 0.492
_reflns_Friedel_fraction_full 0.531
_reflns_Friedel_fraction_max 0.531
_reflns_number_gt 2280
_reflns_number_total 2369
_reflns_threshold_expression 'I > 2\s(I)'
_cod_data_source_file d3ob00816a2.cif
_cod_data_source_block 3e
_cod_depositor_comments 'Adding full bibliography for 7159420--7159436.cif.'
_cod_original_sg_symbol_H-M 'P 21'
_cod_database_code 7159425
_shelx_shelxl_version_number 2016/6
_shelx_space_group_comment
;
The symmetry employed for this shelxl refinement is uniquely defined
by the following loop, which should always be used as a source of
symmetry information in preference to the above space-group names.
They are only intended as comments.
;
_shelx_estimated_absorpt_t_min 0.886
_shelx_estimated_absorpt_t_max 0.941

loop_
_space_group_symop_operation_xyz
'x, y, z'
'-x, y+1/2, -z'

loop_
_atom_site_label
_atom_site_type_symbol
_atom_site_fract_x
_atom_site_fract_y
_atom_site_fract_z
_atom_site_U_iso_or_equiv
_atom_site_adp_type
_atom_site_occupancy
_atom_site_site_symmetry_order
_atom_site_calc_flag
_atom_site_refinement_flags_posn
_atom_site_refinement_flags_adp
_atom_site_refinement_flags_occupancy
_atom_site_disorder_assembly
_atom_site_disorder_group
S1 S 0.34670(13) -0.14645(7) 0.70104(6) 0.0283(2) Uani 1 1 d . . . . .
S2 S -0.00452(13) 0.18697(6) 0.73379(6) 0.0300(2) Uani 1 1 d . . . . .
O1 O 0.5336(5) -0.2294(2) 0.7455(2) 0.0505(7) Uani 1 1 d . . . . .
O2 O -0.2323(4) 0.1536(2) 0.7644(2) 0.0470(7) Uani 1 1 d . . . . .
N1 N 0.3798(4) -0.0160(2) 0.7559(2) 0.0244(6) Uani 1 1 d D . . . .
H1N H 0.510(4) 0.022(3) 0.758(3) 0.029 Uiso 1 1 d D U . . .
C1 C 0.2533(6) 0.0107(3) 0.8396(2) 0.0271(7) Uani 1 1 d . . . . .
H1 H 0.094664 -0.025796 0.822191 0.033 Uiso 1 1 calc R U . . .
C2 C 0.2187(6) 0.1448(3) 0.8406(3) 0.0289(7) Uani 1 1 d . . . . .
H2A H 0.367790 0.184728 0.835105 0.035 Uiso 1 1 calc R U . . .
H2B H 0.170898 0.168952 0.905850 0.035 Uiso 1 1 calc R U . . .
C3 C 0.3645(8) -0.0348(3) 0.9461(3) 0.0451(10) Uani 1 1 d . . . . .
H3 H 0.285229 0.006657 0.997384 0.054 Uiso 1 1 calc R U . . .
C4 C 0.3197(9) -0.1669(4) 0.9571(3) 0.0620(12) Uani 1 1 d . . . . .
H4A H 0.400915 -0.210980 0.910087 0.093 Uiso 1 1 calc R U . . .
H4B H 0.151242 -0.182481 0.940570 0.093 Uiso 1 1 calc R U . . .
H4C H 0.378248 -0.191550 1.027754 0.093 Uiso 1 1 calc R U . . .
C5 C 0.6241(9) -0.0067(4) 0.9728(4) 0.0715(15) Uani 1 1 d . . . . .
H5A H 0.682734 -0.030333 1.043624 0.107 Uiso 1 1 calc R U . . .
H5B H 0.647686 0.077932 0.965443 0.107 Uiso 1 1 calc R U . . .
H5C H 0.709215 -0.049431 0.926346 0.107 Uiso 1 1 calc R U . . .
C6 C 0.4169(5) -0.1106(3) 0.5736(3) 0.0316(7) Uani 1 1 d . . . . .
C7 C 0.3603(10) -0.2233(5) 0.5129(4) 0.0692(14) Uani 1 1 d . . . . .
H7A H 0.386158 -0.211496 0.442361 0.104 Uiso 1 1 calc R U . . .
H7B H 0.196269 -0.244466 0.512519 0.104 Uiso 1 1 calc R U . . .
H7C H 0.461830 -0.286610 0.544789 0.104 Uiso 1 1 calc R U . . .
C8 C 0.6724(6) -0.0787(5) 0.5829(3) 0.0549(12) Uani 1 1 d . . . . .
H8A H 0.768113 -0.139669 0.622074 0.082 Uiso 1 1 calc R U . . .
H8B H 0.700913 -0.003253 0.618424 0.082 Uiso 1 1 calc R U . . .
H8C H 0.714082 -0.072625 0.514404 0.082 Uiso 1 1 calc R U . . .
C9 C 0.2615(7) -0.0118(4) 0.5258(3) 0.0547(11) Uani 1 1 d . . . . .
H9A H 0.299665 0.060241 0.565611 0.082 Uiso 1 1 calc R U . . .
H9B H 0.097285 -0.032432 0.525581 0.082 Uiso 1 1 calc R U . . .
H9C H 0.286680 0.000767 0.455246 0.082 Uiso 1 1 calc R U . . .
C10 C 0.0196(5) 0.3431(3) 0.7480(2) 0.0240(6) Uani 1 1 d . . . . .
C11 C 0.2011(5) 0.4007(3) 0.7135(3) 0.0329(8) Uani 1 1 d . . . . .
H11 H 0.318150 0.357827 0.687040 0.039 Uiso 1 1 calc R U . . .
C12 C 0.2092(6) 0.5229(3) 0.7182(3) 0.0421(9) Uani 1 1 d . . . . .
H12 H 0.335108 0.563835 0.696608 0.051 Uiso 1 1 calc R U . . .
C13 C 0.0359(7) 0.5843(3) 0.7541(3) 0.0411(9) Uani 1 1 d . . . . .
H13 H 0.041238 0.667685 0.755786 0.049 Uiso 1 1 calc R U . . .
C14 C -0.1457(6) 0.5264(3) 0.7876(3) 0.0364(8) Uani 1 1 d . . . . .
H14 H -0.264500 0.569482 0.812676 0.044 Uiso 1 1 calc R U . . .
C15 C -0.1540(5) 0.4036(3) 0.7846(3) 0.0307(7) Uani 1 1 d . . . . .
H15 H -0.278130 0.362583 0.807560 0.037 Uiso 1 1 calc R U . . .

loop_
_atom_site_aniso_label
_atom_site_aniso_U_11
_atom_site_aniso_U_22
_atom_site_aniso_U_33
_atom_site_aniso_U_23
_atom_site_aniso_U_13
_atom_site_aniso_U_12
S1 0.0364(4) 0.0148(3) 0.0351(4) -0.0027(3) 0.0105(3) -0.0055(3)
S2 0.0321(4) 0.0161(4) 0.0378(5) -0.0025(4) -0.0055(3) -0.0006(3)
O1 0.0704(19) 0.0245(14) 0.0585(18) 0.0056(12) 0.0170(14) 0.0189(13)
O2 0.0343(13) 0.0218(13) 0.081(2) 0.0060(11) -0.0017(13) -0.0096(10)
N1 0.0257(13) 0.0139(13) 0.0334(15) -0.0016(10) 0.0042(10) -0.0047(10)
C1 0.0362(16) 0.0160(15) 0.0305(17) 0.0004(12) 0.0092(13) 0.0035(14)
C2 0.0356(17) 0.0180(15) 0.0314(18) -0.0016(12) 0.0008(14) 0.0013(13)
C3 0.075(3) 0.0302(19) 0.030(2) 0.0044(15) 0.0090(17) 0.0185(18)
C4 0.106(3) 0.037(2) 0.046(3) 0.0210(18) 0.022(2) 0.019(2)
C5 0.092(3) 0.058(3) 0.049(3) 0.005(2) -0.031(2) 0.011(3)
C6 0.0310(16) 0.0323(19) 0.0331(19) -0.0072(14) 0.0099(13) -0.0051(13)
C7 0.104(4) 0.059(3) 0.048(3) -0.026(2) 0.023(2) -0.026(3)
C8 0.0320(19) 0.092(3) 0.044(2) -0.006(2) 0.0141(16) -0.013(2)
C9 0.047(2) 0.078(3) 0.041(2) 0.018(2) 0.0112(17) 0.005(2)
C10 0.0261(15) 0.0152(15) 0.0285(16) 0.0017(12) -0.0020(11) -0.0006(13)
C11 0.0281(16) 0.0318(18) 0.040(2) 0.0030(15) 0.0080(14) -0.0004(14)
C12 0.044(2) 0.0324(19) 0.050(2) 0.0108(16) 0.0054(17) -0.0158(18)
C13 0.054(2) 0.0174(17) 0.048(2) 0.0035(15) -0.0026(17) -0.0049(17)
C14 0.0422(19) 0.0244(17) 0.041(2) -0.0002(14) 0.0031(15) 0.0106(15)
C15 0.0267(16) 0.0238(17) 0.042(2) 0.0029(14) 0.0073(14) 0.0001(14)

loop_
_atom_type_symbol
_atom_type_description
_atom_type_scat_dispersion_real
_atom_type_scat_dispersion_imag
_atom_type_scat_source
C C 0.0033 0.0016 'International Tables Vol C Tables 4.2.6.8 and 6.1.1.4'
H H 0.0000 0.0000 'International Tables Vol C Tables 4.2.6.8 and 6.1.1.4'
N N 0.0061 0.0033 'International Tables Vol C Tables 4.2.6.8 and 6.1.1.4'
O O 0.0106 0.0060 'International Tables Vol C Tables 4.2.6.8 and 6.1.1.4'
S S 0.1246 0.1234 'International Tables Vol C Tables 4.2.6.8 and 6.1.1.4'

loop_
_citation_id
_citation_doi
_citation_year
1 10.1021/acs.orglett.9b02405 2019

loop_
_geom_angle_atom_site_label_1
_geom_angle_atom_site_label_2
_geom_angle_atom_site_label_3
_geom_angle
_geom_angle_site_symmetry_1
_geom_angle_site_symmetry_3
_geom_angle_publ_flag
O1 S1 N1 112.08(15) . . ?
O1 S1 C6 104.17(16) . . ?
N1 S1 C6 100.10(15) . . ?
O2 S2 C10 106.33(14) . . ?
O2 S2 C2 105.57(16) . . ?
C10 S2 C2 98.54(13) . . ?
C1 N1 S1 119.0(2) . . ?
C1 N1 H1N 115(2) . . ?
S1 N1 H1N 120(2) . . ?
N1 C1 C3 116.0(3) . . ?
N1 C1 C2 107.2(3) . . ?
C3 C1 C2 111.2(3) . . ?
N1 C1 H1 107.4 . . ?
C3 C1 H1 107.4 . . ?
C2 C1 H1 107.4 . . ?
C1 C2 S2 109.5(2) . . ?
C1 C2 H2A 109.8 . . ?
S2 C2 H2A 109.8 . . ?
C1 C2 H2B 109.8 . . ?
S2 C2 H2B 109.8 . . ?
H2A C2 H2B 108.2 . . ?
C5 C3 C4 111.1(3) . . ?
C5 C3 C1 112.7(3) . . ?
C4 C3 C1 111.4(3) . . ?
C5 C3 H3 107.1 . . ?
C4 C3 H3 107.1 . . ?
C1 C3 H3 107.1 . . ?
C3 C4 H4A 109.5 . . ?
C3 C4 H4B 109.5 . . ?
H4A C4 H4B 109.5 . . ?
C3 C4 H4C 109.5 . . ?
H4A C4 H4C 109.5 . . ?
H4B C4 H4C 109.5 . . ?
C3 C5 H5A 109.5 . . ?
C3 C5 H5B 109.5 . . ?
H5A C5 H5B 109.5 . . ?
C3 C5 H5C 109.5 . . ?
H5A C5 H5C 109.5 . . ?
H5B C5 H5C 109.5 . . ?
C8 C6 C9 111.3(3) . . ?
C8 C6 C7 111.5(3) . . ?
C9 C6 C7 110.3(4) . . ?
C8 C6 S1 110.1(2) . . ?
C9 C6 S1 109.8(2) . . ?
C7 C6 S1 103.5(3) . . ?
C6 C7 H7A 109.5 . . ?
C6 C7 H7B 109.5 . . ?
H7A C7 H7B 109.5 . . ?
C6 C7 H7C 109.5 . . ?
H7A C7 H7C 109.5 . . ?
H7B C7 H7C 109.5 . . ?
C6 C8 H8A 109.5 . . ?
C6 C8 H8B 109.5 . . ?
H8A C8 H8B 109.5 . . ?
C6 C8 H8C 109.5 . . ?
H8A C8 H8C 109.5 . . ?
H8B C8 H8C 109.5 . . ?
C6 C9 H9A 109.5 . . ?
C6 C9 H9B 109.5 . . ?
H9A C9 H9B 109.5 . . ?
C6 C9 H9C 109.5 . . ?
H9A C9 H9C 109.5 . . ?
H9B C9 H9C 109.5 . . ?
C15 C10 C11 121.5(3) . . ?
C15 C10 S2 119.1(2) . . ?
C11 C10 S2 119.2(2) . . ?
C10 C11 C12 118.8(3) . . ?
C10 C11 H11 120.6 . . ?
C12 C11 H11 120.6 . . ?
C13 C12 C11 120.2(3) . . ?
C13 C12 H12 119.9 . . ?
C11 C12 H12 119.9 . . ?
C12 C13 C14 120.7(3) . . ?
C12 C13 H13 119.6 . . ?
C14 C13 H13 119.6 . . ?
C13 C14 C15 119.6(4) . . ?
C13 C14 H14 120.2 . . ?
C15 C14 H14 120.2 . . ?
C10 C15 C14 119.2(3) . . ?
C10 C15 H15 120.4 . . ?
C14 C15 H15 120.4 . . ?

loop_
_geom_bond_atom_site_label_1
_geom_bond_atom_site_label_2
_geom_bond_distance
_geom_bond_site_symmetry_2
_geom_bond_publ_flag
S1 O1 1.482(3) . ?
S1 N1 1.650(3) . ?
S1 C6 1.847(3) . ?
S2 O2 1.495(3) . ?
S2 C10 1.791(3) . ?
S2 C2 1.812(3) . ?
N1 C1 1.461(4) . ?
N1 H1N 0.87(2) . ?
C1 C3 1.537(5) . ?
C1 C2 1.540(4) . ?
C1 H1 1.0000 . ?
C2 H2A 0.9900 . ?
C2 H2B 0.9900 . ?
C3 C5 1.521(6) . ?
C3 C4 1.538(5) . ?
C3 H3 1.0000 . ?
C4 H4A 0.9800 . ?
C4 H4B 0.9800 . ?
C4 H4C 0.9800 . ?
C5 H5A 0.9800 . ?
C5 H5B 0.9800 . ?
C5 H5C 0.9800 . ?
C6 C8 1.510(5) . ?
C6 C9 1.511(5) . ?
C6 C7 1.521(5) . ?
C7 H7A 0.9800 . ?
C7 H7B 0.9800 . ?
C7 H7C 0.9800 . ?
C8 H8A 0.9800 . ?
C8 H8B 0.9800 . ?
C8 H8C 0.9800 . ?
C9 H9A 0.9800 . ?
C9 H9B 0.9800 . ?
C9 H9C 0.9800 . ?
C10 C15 1.374(4) . ?
C10 C11 1.381(4) . ?
C11 C12 1.393(5) . ?
C11 H11 0.9500 . ?
C12 C13 1.373(6) . ?
C12 H12 0.9500 . ?
C13 C14 1.378(5) . ?
C13 H13 0.9500 . ?
C14 C15 1.399(5) . ?
C14 H14 0.9500 . ?
C15 H15 0.9500 . ?

loop_
_geom_hbond_atom_site_label_D
_geom_hbond_atom_site_label_H
_geom_hbond_atom_site_label_A
_geom_hbond_distance_DH
_geom_hbond_distance_HA
_geom_hbond_distance_DA
_geom_hbond_angle_DHA
_geom_hbond_site_symmetry_A
N1 H1N O2 0.87(2) 2.10(2) 2.952(3) 165(3) 1_655

loop_
_geom_torsion_atom_site_label_1
_geom_torsion_atom_site_label_2
_geom_torsion_atom_site_label_3
_geom_torsion_atom_site_label_4
_geom_torsion
_geom_torsion_site_symmetry_1
_geom_torsion_site_symmetry_2
_geom_torsion_site_symmetry_3
_geom_torsion_site_symmetry_4
_geom_torsion_publ_flag
O1 S1 N1 C1 -95.4(3) . . . . ?
C6 S1 N1 C1 154.7(2) . . . . ?
S1 N1 C1 C3 81.7(3) . . . . ?
S1 N1 C1 C2 -153.4(2) . . . . ?
N1 C1 C2 S2 73.8(3) . . . . ?
C3 C1 C2 S2 -158.4(3) . . . . ?
O2 S2 C2 C1 76.2(3) . . . . ?
C10 S2 C2 C1 -174.2(2) . . . . ?
N1 C1 C3 C5 48.0(4) . . . . ?
C2 C1 C3 C5 -74.8(4) . . . . ?
N1 C1 C3 C4 -77.7(4) . . . . ?
C2 C1 C3 C4 159.4(3) . . . . ?
O1 S1 C6 C8 -48.4(3) . . . . ?
N1 S1 C6 C8 67.7(3) . . . . ?
O1 S1 C6 C9 -171.2(3) . . . . ?
N1 S1 C6 C9 -55.2(3) . . . . ?
O1 S1 C6 C7 71.0(3) . . . . ?
N1 S1 C6 C7 -173.0(3) . . . . ?
O2 S2 C10 C15 1.9(3) . . . . ?
C2 S2 C10 C15 -107.2(3) . . . . ?
O2 S2 C10 C11 -172.4(2) . . . . ?
C2 S2 C10 C11 78.5(3) . . . . ?
C15 C10 C11 C12 1.3(5) . . . . ?
S2 C10 C11 C12 175.5(3) . . . . ?
C10 C11 C12 C13 -1.7(6) . . . . ?
C11 C12 C13 C14 1.2(6) . . . . ?
C12 C13 C14 C15 -0.3(6) . . . . ?
C11 C10 C15 C14 -0.5(5) . . . . ?
S2 C10 C15 C14 -174.7(3) . . . . ?
C13 C14 C15 C10 -0.1(5) . . . . ?
